data_2012068
loop_
_publ_author_name
'Jones, Peter G.'

_publ_section_title
;
 A simple compound with an unexpectedly complex structure: 4-pyridone
 6/5-hydrate
;
_journal_issue 7
_journal_name_full 'Acta Crystallographica Section C'
_journal_page_first 880
_journal_page_last 882
_journal_paper_doi 10.1107/S0108270101008228
_journal_volume 57
_journal_year 2001
_chemical_formula_moiety 'C5 H5 N O, 1.2H2 O'
_chemical_formula_sum 'C5 H7.4 N O2.2'
_chemical_formula_weight 116.72
_chemical_name_systematic
;
  4-pyridone 6/5 hydrate
;
_space_group_IT_number 4
_symmetry_cell_setting monoclinic
_symmetry_space_group_name_Hall 'P 2yb'
_symmetry_space_group_name_H-M 'P 1 21 1'
_audit_creation_method SHELXL-97
_cell_angle_alpha 90.00
_cell_angle_beta 93.283(3)
_cell_angle_gamma 90.00
_cell_formula_units_Z 10
_cell_length_a 8.6689(8)
_cell_length_b 17.6441(16)
_cell_length_c 9.6101(8)
_cell_measurement_reflns_used 5938
_cell_measurement_temperature 133(2)
_cell_measurement_theta_max 30.2
_cell_measurement_theta_min 2.3
_cell_volume 1467.5(2)
_computing_cell_refinement 'Bruker SAINT (1998)'
_computing_data_collection 'Bruker SMART (1998)'
_computing_data_reduction 'Bruker SAINT'
_computing_molecular_graphics 'Siemens XP (1994)'
_computing_publication_material SHELXL-97
_computing_structure_refinement 'SHELXL-97 (Sheldrick, 1997)'
_computing_structure_solution 'SHELXS-97 (Sheldrick, 1990)'
_diffrn_ambient_temperature 133(2)
_diffrn_detector_area_resol_mean 8.192
_diffrn_measured_fraction_theta_full 1.000
_diffrn_measured_fraction_theta_max 1.000
_diffrn_measurement_device_type 'Bruker SMART 1000 CCD'
_diffrn_measurement_method '\w- & \f-scan'
_diffrn_radiation_monochromator graphite
_diffrn_radiation_source 'fine-focus sealed tube'
_diffrn_radiation_type MoK\a
_diffrn_radiation_wavelength .71073
_diffrn_reflns_av_R_equivalents .0351
_diffrn_reflns_av_sigmaI/netI .0313
_diffrn_reflns_limit_h_max 12
_diffrn_reflns_limit_h_min -12
_diffrn_reflns_limit_k_max 24
_diffrn_reflns_limit_k_min -24
_diffrn_reflns_limit_l_max 13
_diffrn_reflns_limit_l_min -13
_diffrn_reflns_number 18869
_diffrn_reflns_theta_full 30.00
_diffrn_reflns_theta_max 30.03
_diffrn_reflns_theta_min 2.12
_exptl_absorpt_coefficient_mu .104
_exptl_absorpt_correction_type none
_exptl_crystal_colour colourless
_exptl_crystal_density_diffrn 1.321
_exptl_crystal_density_meas ?
_exptl_crystal_description 'rectangular tablet'
_exptl_crystal_F_000 620
_exptl_crystal_size_max .24
_exptl_crystal_size_mid .18
_exptl_crystal_size_min .12
_refine_diff_density_max .322
_refine_diff_density_min -.175
_refine_ls_extinction_method none
_refine_ls_goodness_of_fit_ref .959
_refine_ls_hydrogen_treatment mixed
_refine_ls_matrix_type full
_refine_ls_number_parameters 438
_refine_ls_number_reflns 4431
_refine_ls_number_restraints 137
_refine_ls_restrained_S_all .948
_refine_ls_R_factor_all .0514
_refine_ls_R_factor_gt .0344
_refine_ls_shift/su_max .001
_refine_ls_shift/su_mean .000
_refine_ls_structure_factor_coef Fsqd
_refine_ls_weighting_details 'calc w=1/[\s^2^(Fo^2^)+(0.0548P)^2^] where P=(Fo^2^+2Fc^2^)/3'
_refine_ls_weighting_scheme calc
_refine_ls_wR_factor_ref .0899
_reflns_number_gt 3403
_reflns_number_total 4431
_reflns_threshold_expression >2sigma(I)
_cod_data_source_file bm1453.cif
_cod_data_source_block I
_cod_depositor_comments
;
The following automatic conversions were performed:

'_exptl_crystal_density_meas' value 'not measured' was changed to '?'
- the value is perceived as not measured.

Automatic conversion script
Id: cif_fix_values 3008 2015-01-20 13:52:24Z robertas 
;
_cod_original_sg_symbol_H-M 'P 21'
_cod_database_code 2012068
_cod_database_fobs_code 2012068

loop_
_symmetry_equiv_pos_as_xyz
'x, y, z'
'-x, y+1/2, -z'

loop_
_atom_site_label
_atom_site_fract_x
_atom_site_fract_y
_atom_site_fract_z
_atom_site_U_iso_or_equiv
_atom_site_adp_type
_atom_site_calc_flag
_atom_site_refinement_flags
_atom_site_occupancy
_atom_site_disorder_assembly
_atom_site_disorder_group
_atom_site_type_symbol
N11 .34454(18) .39604(10) .89470(17) .0280(4) Uani d DU 1 . . N
H11 .285(3) .3782(14) .823(2) .044(7) Uiso d D 1 . . H
C12 .3539(2) .47011(12) .9255(2) .0321(4) Uani d U 1 . . C
H12 .2925 .5051 .8714 .039 Uiso calc R 1 . . H
C13 .4491(2) .49655(11) 1.0323(2) .0317(4) Uani d U 1 . . C
H13 .4545 .5494 1.0505 .038 Uiso calc R 1 . . H
C14 .5406(2) .44556(11) 1.11688(18) .0234(4) Uani d U 1 . . C
C15 .5262(2) .36750(11) 1.07927(19) .0261(4) Uani d U 1 . . C
H15 .5849 .3306 1.1311 .031 Uiso calc R 1 . . H
C16 .4295(2) .34516(11) .9701(2) .0283(4) Uani d U 1 . . C
H16 .4220 .2929 .9469 .034 Uiso calc R 1 . . H
O11 .62907(15) .46848(8) 1.21890(13) .0299(3) Uani d . 1 . . O
N21 -.16419(18) .40300(10) .39677(17) .0270(3) Uani d DU 1 . . N
H21 -.236(2) .4182(14) .330(2) .041(7) Uiso d D 1 . . H
C22 -.0955(2) .45434(11) .4841(2) .0293(4) Uani d U 1 . . C
H22 -.1223 .5063 .4740 .035 Uiso calc R 1 . . H
C23 .0114(2) .43330(11) .58622(19) .0265(4) Uani d U 1 . . C
H23 .0585 .4707 .6457 .032 Uiso calc R 1 . . H
C24 .0531(2) .35612(11) .60456(18) .0232(4) Uani d U 1 . . C
C25 -.0214(2) .30419(11) .5091(2) .0317(4) Uani d U 1 . . C
H25 .0030 .2518 .5151 .038 Uiso calc R 1 . . H
C26 -.1275(2) .32924(12) .4093(2) .0319(4) Uani d U 1 . . C
H26 -.1767 .2937 .3472 .038 Uiso calc R 1 . . H
O21 .15002(16) .33383(8) .70115(14) .0306(3) Uani d . 1 . . O
N31 .79731(18) .40826(10) .85413(17) .0282(4) Uani d DU 1 . . N
H31 .730(2) .3954(15) .785(2) .048(7) Uiso d D 1 . . H
C32 .8781(2) .35516(12) .9267(2) .0293(4) Uani d U 1 . . C
H32 .8652 .3034 .9011 .035 Uiso calc R 1 . . H
C33 .9790(2) .37347(12) 1.03671(19) .0286(4) Uani d U 1 . . C
H33 1.0348 .3346 1.0860 .034 Uiso calc R 1 . . H
C34 1.0004(2) .45071(11) 1.07752(19) .0253(4) Uani d U 1 . . C
C35 .9125(2) .50502(11) .9953(2) .0294(4) Uani d U 1 . . C
H35 .9230 .5575 1.0160 .035 Uiso calc R 1 . . H
C36 .8145(2) .48244(12) .8882(2) .0295(4) Uani d U 1 . . C
H36 .7566 .5195 .8359 .035 Uiso calc R 1 . . H
O31 1.09160(16) .47017(8) 1.17975(14) .0327(3) Uani d . 1 . . O
N41 .29806(18) .40004(10) .35458(16) .0264(3) Uani d DU 1 . . N
H41 .236(3) .4158(16) .286(2) .048(7) Uiso d D 1 . . H
C42 .3630(2) .45320(11) .44013(19) .0275(4) Uani d U 1 . . C
H42 .3347 .5048 .4264 .033 Uiso calc R 1 . . H
C43 .4677(2) .43495(11) .54533(19) .0276(4) Uani d U 1 . . C
H43 .5117 .4737 .6037 .033 Uiso calc R 1 . . H
C44 .5122(2) .35781(11) .56864(18) .0245(4) Uani d U 1 . . C
C45 .4410(2) .30396(11) .4740(2) .0282(4) Uani d U 1 . . C
H45 .4670 .2518 .4831 .034 Uiso calc R 1 . . H
C46 .3364(2) .32642(12) .37113(19) .0271(4) Uani d U 1 . . C
H46 .2896 .2896 .3101 .033 Uiso calc R 1 . . H
O41 .60874(15) .33784(8) .66703(14) .0320(3) Uani d . 1 . . O
N51 -.0834(2) .14928(10) .2589(2) .0412(5) Uani d DU 1 . . N
H51 .017(2) .1510(18) .266(3) .067(9) Uiso d D 1 . . H
C52 -.1589(2) .16775(12) .1374(3) .0387(5) Uani d U 1 . . C
H52 -.1014 .1803 .0593 .046 Uiso calc R 1 . . H
C53 -.3158(2) .16886(12) .1240(2) .0304(4) Uani d U 1 . . C
H53 -.3661 .1825 .0372 .036 Uiso calc R 1 . . H
C54 -.4060(2) .14981(11) .23876(19) .0255(4) Uani d U 1 . . C
C55 -.3185(2) .13207(11) .36554(19) .0288(4) Uani d U 1 . . C
H55 -.3710 .1201 .4468 .035 Uiso calc R 1 . . H
C56 -.1618(2) .13211(11) .3713(2) .0365(5) Uani d U 1 . . C
H56 -.1065 .1198 .4564 .044 Uiso calc R 1 . . H
O51 -.55130(15) .14771(10) .22918(15) .0408(4) Uani d . 1 . . O
O1W .36109(18) .11160(9) .68042(16) .0394(4) Uani d D 1 . . O
H01 .364(3) .0666(10) .724(2) .044(7) Uiso d D 1 . . H
H02 .442(3) .1396(16) .708(3) .073(10) Uiso d D 1 . . H
O2W .61606(18) .19240(9) .76806(17) .0399(4) Uani d D 1 . . O
H03 .615(3) .2382(10) .730(2) .046(7) Uiso d D 1 . . H
H04 .699(3) .1670(16) .746(3) .069(9) Uiso d D 1 . . H
O3W .87931(18) .11233(9) .71260(17) .0427(4) Uani d D 1 . . O
H05 .880(3) .0710(11) .764(2) .056(8) Uiso d D 1 . . H
H06 .959(3) .1417(15) .736(3) .067(9) Uiso d D 1 . . H
O4W 1.13993(18) .19376(9) .80711(16) .0379(4) Uani d D 1 . . O
H07 1.146(3) .2382(10) .765(2) .048(7) Uiso d D 1 . . H
H08 1.217(3) .1689(16) .770(3) .072(10) Uiso d D 1 . . H
O5W .21656(15) .12725(9) .40858(15) .0368(3) Uani d D 1 . . O
H09 .260(3) .1200(17) .4918(17) .062(8) Uiso d D 1 . . H
H010 .299(2) .1368(17) .357(3) .069(9) Uiso d D 1 . . H
O6W .18503(16) .20068(9) .09728(16) .0366(3) Uani d D 1 . . O
H011 .280(2) .1890(17) .121(3) .074(10) Uiso d D 1 . . H
H012 .176(3) .1981(16) .0061(15) .053(8) Uiso d D 1 . . H

loop_
_atom_site_aniso_label
_atom_site_aniso_U_11
_atom_site_aniso_U_22
_atom_site_aniso_U_33
_atom_site_aniso_U_12
_atom_site_aniso_U_13
_atom_site_aniso_U_23
N11 .0268(8) .0299(9) .0265(8) -.0041(7) -.0051(7) -.0016(7)
C12 .0328(10) .0296(11) .0324(10) .0006(8) -.0116(8) .0016(9)
C13 .0353(10) .0230(10) .0352(11) .0018(8) -.0115(8) -.0012(8)
C14 .0233(8) .0264(10) .0202(9) -.0017(7) -.0010(7) .0009(7)
C15 .0282(9) .0227(10) .0272(9) .0016(7) -.0013(7) .0023(7)
C16 .0331(10) .0246(10) .0269(9) -.0037(8) -.0008(8) -.0014(7)
O11 .0311(7) .0295(8) .0278(7) -.0002(6) -.0100(5) -.0008(6)
N21 .0260(8) .0282(9) .0261(8) .0014(7) -.0043(6) .0021(7)
C22 .0334(10) .0220(10) .0324(10) .0018(8) -.0008(8) .0013(8)
C23 .0308(9) .0254(10) .0230(9) -.0019(8) -.0020(7) -.0043(7)
C24 .0230(8) .0252(10) .0211(8) -.0028(7) -.0018(7) -.0003(7)
C25 .0379(10) .0206(9) .0349(10) .0019(8) -.0122(8) -.0030(8)
C26 .0338(10) .0255(10) .0349(10) -.0004(8) -.0116(8) -.0045(8)
O21 .0337(7) .0282(7) .0285(7) -.0017(6) -.0111(5) .0008(6)
N31 .0269(8) .0356(10) .0215(8) -.0042(7) -.0037(7) .0019(7)
C32 .0323(10) .0271(11) .0282(10) -.0017(8) -.0008(8) -.0021(8)
C33 .0312(10) .0260(10) .0279(10) .0041(8) -.0040(8) .0018(8)
C34 .0233(8) .0279(10) .0246(9) -.0010(7) -.0004(7) .0003(8)
C35 .0323(9) .0254(10) .0301(10) -.0004(8) -.0030(8) .0040(8)
C36 .0300(9) .0307(11) .0273(9) -.0001(8) -.0021(8) .0072(8)
O31 .0338(7) .0294(8) .0333(7) .0004(6) -.0123(6) -.0025(6)
N41 .0259(8) .0301(9) .0226(8) .0017(7) -.0030(6) -.0009(7)
C42 .0314(10) .0232(10) .0274(9) .0012(7) -.0030(8) -.0014(8)
C43 .0317(10) .0244(10) .0263(10) -.0008(8) -.0032(8) -.0022(7)
C44 .0243(9) .0272(10) .0215(9) -.0006(7) -.0014(7) -.0028(7)
C45 .0306(9) .0235(9) .0299(10) .0034(7) -.0030(8) -.0050(7)
C46 .0253(9) .0300(10) .0257(9) -.0006(8) -.0016(7) -.0057(8)
O41 .0331(7) .0321(8) .0294(7) .0009(6) -.0110(6) .0008(6)
N51 .0204(8) .0299(10) .0728(14) .0011(7) -.0016(8) -.0129(9)
C52 .0349(11) .0253(11) .0577(14) -.0040(8) .0189(10) -.0075(10)
C53 .0349(10) .0248(10) .0317(10) .0009(8) .0045(8) -.0013(8)
C54 .0219(8) .0246(10) .0295(9) .0028(7) -.0026(7) -.0009(7)
C55 .0349(10) .0233(10) .0275(9) .0015(8) -.0049(7) .0013(8)
C56 .0368(10) .0208(10) .0494(12) .0053(8) -.0197(9) -.0066(9)
O51 .0204(6) .0621(10) .0395(8) .0031(6) -.0005(6) -.0029(7)
O1W .0432(9) .0305(9) .0424(9) .0004(7) -.0141(7) .0075(7)
O2W .0414(9) .0343(10) .0435(9) .0016(7) -.0006(7) .0092(7)
O3W .0401(9) .0324(10) .0538(10) -.0011(7) -.0134(7) .0102(7)
O4W .0405(9) .0318(9) .0405(9) .0006(7) -.0048(7) .0083(7)
O5W .0254(7) .0468(9) .0371(8) -.0071(6) -.0066(6) .0104(7)
O6W .0260(7) .0451(9) .0387(8) .0026(6) .0006(6) .0018(7)

loop_
_atom_type_symbol
_atom_type_description
_atom_type_scat_dispersion_real
_atom_type_scat_dispersion_imag
_atom_type_scat_source
C C .0033 .0016 'International Tables Vol C Tables 4.2.6.8 and 6.1.1.4'
H H .0000 .0000 'International Tables Vol C Tables 4.2.6.8 and 6.1.1.4'
N N .0061 .0033 'International Tables Vol C Tables 4.2.6.8 and 6.1.1.4'
O O .0106 .0060 'International Tables Vol C Tables 4.2.6.8 and 6.1.1.4'

loop_
_geom_angle_atom_site_label_1
_geom_angle_atom_site_label_2
_geom_angle_atom_site_label_3
_geom_angle
_geom_angle_publ_flag
C12 N11 C16 120.42(17) ?
N11 C12 C13 121.76(19) ?
C12 C13 C14 120.51(19) ?
O11 C14 C13 121.96(18) ?
O11 C14 C15 122.72(17) ?
C13 C14 C15 115.31(16) y
C16 C15 C14 120.99(18) ?
N11 C16 C15 120.99(19) ?
C26 N21 C22 120.05(17) ?
N21 C22 C23 121.51(19) ?
C22 C23 C24 120.63(18) ?
O21 C24 C23 122.57(17) ?
O21 C24 C25 121.64(18) ?
C23 C24 C25 115.78(16) y
C26 C25 C24 120.46(18) ?
N21 C26 C25 121.57(19) ?
C32 N31 C36 120.14(17) ?
N31 C32 C33 121.8(2) ?
C32 C33 C34 120.26(19) ?
O31 C34 C33 122.35(18) ?
O31 C34 C35 122.18(18) ?
C33 C34 C35 115.47(17) y
C36 C35 C34 120.81(19) ?
N31 C36 C35 121.49(19) ?
C46 N41 C42 120.46(17) ?
N41 C42 C43 121.77(19) ?
C42 C43 C44 120.35(18) ?
O41 C44 C43 122.60(17) ?
O41 C44 C45 121.91(18) ?
C43 C44 C45 115.49(17) y
C46 C45 C44 120.90(18) ?
N41 C46 C45 121.02(18) ?
C56 N51 C52 120.59(18) ?
N51 C52 C53 121.3(2) ?
C52 C53 C54 120.9(2) ?
O51 C54 C53 122.72(17) ?
O51 C54 C55 122.32(17) ?
C53 C54 C55 114.95(17) y
C56 C55 C54 120.97(19) ?
N51 C56 C55 121.28(19) ?
C12 N11 H11 122.6(17) ?
C16 N11 H11 117.0(17) ?
C22 N21 H21 120.1(17) ?
C26 N21 H21 119.8(16) ?
C32 N31 H31 120.8(18) ?
C36 N31 H31 119.1(18) ?
C42 N41 H41 117.0(19) ?
C46 N41 H41 122.4(19) ?
C52 N51 H51 119.8(18) ?
C56 N51 H51 119.5(18) ?
H01 O1W H02 111(2) ?
H03 O2W H04 111(2) ?
H05 O3W H06 111(2) ?
H07 O4W H08 101(2) ?
H09 O5W H010 103(2) ?
H011 O6W H012 106(2) ?

loop_
_geom_bond_atom_site_label_1
_geom_bond_atom_site_label_2
_geom_bond_site_symmetry_2
_geom_bond_distance
_geom_bond_publ_flag
N11 C12 . 1.342(3) ?
N11 C16 . 1.346(3) ?
C12 C13 . 1.362(3) ?
C13 C14 . 1.423(3) ?
C14 O11 . 1.275(2) y
C14 C15 . 1.428(3) ?
C15 C16 . 1.363(3) ?
N21 C26 . 1.343(3) ?
N21 C22 . 1.350(3) ?
C22 C23 . 1.362(3) ?
C23 C24 . 1.417(3) ?
C24 O21 . 1.278(2) y
C24 C25 . 1.425(3) ?
C25 C26 . 1.364(3) ?
N31 C32 . 1.341(3) ?
N31 C36 . 1.355(3) ?
C32 C33 . 1.372(3) ?
C33 C34 . 1.427(3) ?
C34 O31 . 1.272(2) y
C34 C35 . 1.433(3) ?
C35 C36 . 1.356(3) ?
N41 C46 . 1.348(3) ?
N41 C42 . 1.349(2) ?
C42 C43 . 1.359(3) ?
C43 C44 . 1.429(3) ?
C44 O41 . 1.276(2) y
C44 C45 . 1.431(3) ?
C45 C46 . 1.362(3) ?
N51 C56 . 1.343(3) ?
N51 C52 . 1.346(3) ?
C52 C53 . 1.359(3) ?
C53 C54 . 1.428(3) ?
C54 O51 . 1.258(2) y
C54 C55 . 1.432(3) ?
C55 C56 . 1.356(3) ?
N11 H11 . .893(16) ?
N31 H31 . .885(16) ?
N21 H21 . .909(16) ?
N41 H41 . .870(16) ?
N51 H51 . .868(17) ?
O1W H02 . .889(15) ?
O2W H03 . .888(15) ?
O2W H04 . .879(15) ?
O3W H06 . .883(15) ?
O5W H09 . .875(15) ?
O6W H012 . .876(14) ?
O4W H07 . .887(15) ?
O4W H08 . .895(15) ?
O5W H010 . .907(15) ?
O6W H011 . .870(15) ?
O1W H01 . .895(15) ?
O3W H05 . .879(15) ?

loop_
_geom_hbond_atom_site_label_D
_geom_hbond_atom_site_label_H
_geom_hbond_atom_site_label_A
_geom_hbond_site_symmetry_A
_geom_hbond_distance_DH
_geom_hbond_distance_HA
_geom_hbond_distance_DA
_geom_hbond_angle_DHA
_geom_hbond_publ_flag
N11 H11 O21 . .893(16) 1.789(17) 2.674(2) 171(2) y
N31 H31 O41 . .885(16) 1.816(18) 2.667(2) 161(3) y
N51 H51 O5W . .868(17) 2.18(2) 2.925(2) 143(2) y
N51 H51 O6W . .868(17) 2.41(2) 3.011(2) 127(2) y
O1W H02 O2W . .889(15) 1.835(16) 2.723(2) 177(3) y
O2W H03 O41 . .888(15) 1.859(16) 2.743(2) 174(2) y
O2W H04 O3W . .879(15) 1.884(16) 2.762(2) 176(3) y
O3W H06 O4W . .883(15) 1.909(16) 2.785(2) 171(3) y
O5W H09 O1W . .875(15) 1.972(15) 2.845(2) 176(3) y
N21 H21 O11 1_454 .909(16) 1.775(17) 2.668(2) 167(2) y
N41 H41 O31 1_454 .870(16) 1.841(18) 2.686(2) 163(3) y
O6W H012 O4W 1_454 .876(14) 1.922(15) 2.796(2) 175(2) y
O4W H07 O21 1_655 .887(15) 1.795(16) 2.676(2) 172(2) y
O4W H08 O1W 1_655 .895(15) 1.852(16) 2.744(2) 174(3) y
O5W H010 O51 1_655 .907(15) 1.848(16) 2.748(2) 171(3) y
O6W H011 O51 1_655 .870(15) 1.887(17) 2.715(2) 158(3) y
O1W H01 O11 2_647 .895(15) 1.818(15) 2.704(2) 170(2) y
O3W H05 O31 2_747 .879(15) 1.872(18) 2.719(2) 161(3) y
C53 H53 O2W 1_454 .95 2.59 3.463(3) 153.2 y
C56 H56 O3W 1_455 .95 2.48 3.298(3) 144.8 y
C22 H22 O5W 2_556 .95 2.57 3.406(2) 147.1 y
C52 H52 O6W . .95 2.51 3.084(2) 118.5 y

loop_
_geom_torsion_atom_site_label_1
_geom_torsion_atom_site_label_2
_geom_torsion_atom_site_label_3
_geom_torsion_atom_site_label_4
_geom_torsion
C16 N11 C12 C13 .4(3)
N11 C12 C13 C14 -1.1(3)
C12 C13 C14 O11 -178.92(18)
C12 C13 C14 C15 1.1(3)
O11 C14 C15 C16 179.50(17)
C13 C14 C15 C16 -.5(3)
C12 N11 C16 C15 .2(3)
C14 C15 C16 N11 -.1(3)
C26 N21 C22 C23 -.1(3)
N21 C22 C23 C24 -.5(3)
C22 C23 C24 O21 -178.28(18)
C22 C23 C24 C25 1.0(3)
O21 C24 C25 C26 178.23(18)
C23 C24 C25 C26 -1.1(3)
C22 N21 C26 C25 .0(3)
C24 C25 C26 N21 .6(3)
C36 N31 C32 C33 .3(3)
N31 C32 C33 C34 .1(3)
C32 C33 C34 O31 179.30(17)
C32 C33 C34 C35 -.9(3)
O31 C34 C35 C36 -179.01(18)
C33 C34 C35 C36 1.2(3)
C32 N31 C36 C35 -.1(3)
C34 C35 C36 N31 -.7(3)
C46 N41 C42 C43 -.2(3)
N41 C42 C43 C44 -.2(3)
C42 C43 C44 O41 -179.18(18)
C42 C43 C44 C45 .8(3)
O41 C44 C45 C46 178.94(18)
C43 C44 C45 C46 -1.0(3)
C42 N41 C46 C45 .0(3)
C44 C45 C46 N41 .7(3)
C56 N51 C52 C53 -.7(3)
N51 C52 C53 C54 -.5(3)
C52 C53 C54 O51 -177.5(2)
C52 C53 C54 C55 1.6(3)
O51 C54 C55 C56 177.53(19)
C53 C54 C55 C56 -1.6(3)
C52 N51 C56 C55 .7(3)
C54 C55 C56 N51 .5(3)

loop_
_cod_related_entry_id
_cod_related_entry_database
_cod_related_entry_code
1 ChemSpider 30652327
